data_2241342
loop_
_publ_author_name
'AaminaNaaz, Y.'
'Sathiyaraj, Subramaniyan'
'Kalaimani, Sundararaj'
'Nasar, A. Sultan'
'SubbiahPandi, A.'

_publ_section_title
;
 Crystal structure of phenyl <i>N</i>-(4-nitrophenyl)carbamate
;
_journal_coeditor_code IS5423
_journal_issue 12
_journal_name_full 'Acta Crystallographica Section E'
_journal_page_first o969
_journal_page_last o970
_journal_paper_doi 10.1107/S2056989015021544
_journal_volume 71
_journal_year 2015
_chemical_formula_iupac 'C13 H10 N2 O4'
_chemical_formula_moiety 'C13 H10 N2 O4'
_chemical_formula_sum 'C13 H10 N2 O4'
_chemical_formula_weight 258.23
_chemical_name_systematic
;
Phenyl <i>N</i>-(4-nitrophenyl)carbamate
;
_space_group_crystal_system triclinic
_space_group_IT_number 2
_space_group_name_Hall '-P 1'
_space_group_name_H-M_alt 'P -1'
_symmetry_space_group_name_Hall '-P 1'
_symmetry_space_group_name_H-M 'P -1'
_atom_sites_solution_hydrogens geom
_atom_sites_solution_primary direct
_atom_sites_solution_secondary difmap
_audit_creation_method SHELXL-2014/7
_cell_angle_alpha 84.625(3)
_cell_angle_beta 79.386(3)
_cell_angle_gamma 77.955(3)
_cell_formula_units_Z 4
_cell_length_a 9.6722(3)
_cell_length_b 10.2543(5)
_cell_length_c 12.4787(6)
_cell_measurement_reflns_used 2713
_cell_measurement_temperature 293(2)
_cell_measurement_theta_max 26.65
_cell_measurement_theta_min 1.66
_cell_volume 1187.73(9)
_computing_cell_refinement
;
SAINT (Bruker, 2004)
;
_computing_data_collection
;
APEX2 (Bruker, 2004)
;
_computing_data_reduction
;
SAINT (Bruker, 2004)
;
_computing_molecular_graphics
;
ORTEP-3 for Windows (Farrugia, 2012)
;
_computing_publication_material
;
PLATON (Spek, 2009)
;
_computing_structure_refinement
;
SHELXL2014 (Sheldrick, 2015)
;
_computing_structure_solution
;
SHELXS97 (Sheldrick, 2008)
;
_diffrn_ambient_temperature 293(2)
_diffrn_measured_fraction_theta_full 0.976
_diffrn_measured_fraction_theta_max 0.951
_diffrn_measurement_device_type 'Bruker Kappa APEXII CCD'
_diffrn_measurement_method '\w and \f scan'
_diffrn_radiation_type MoK\a
_diffrn_radiation_wavelength 0.71073
_diffrn_reflns_av_R_equivalents 0.0510
_diffrn_reflns_limit_h_max 12
_diffrn_reflns_limit_h_min -12
_diffrn_reflns_limit_k_max 12
_diffrn_reflns_limit_k_min -12
_diffrn_reflns_limit_l_max 15
_diffrn_reflns_limit_l_min -15
_diffrn_reflns_number 26582
_diffrn_reflns_theta_full 25.242
_diffrn_reflns_theta_max 26.655
_diffrn_reflns_theta_min 1.663
_exptl_absorpt_coefficient_mu 0.109
_exptl_absorpt_correction_T_max 0.982
_exptl_absorpt_correction_T_min 0.978
_exptl_absorpt_correction_type multi-scan
_exptl_absorpt_process_details
;
(SADABS; Bruker, 2004)
;
_exptl_crystal_colour yellow
_exptl_crystal_density_diffrn 1.444
_exptl_crystal_density_method 'not measured'
_exptl_crystal_description block
_exptl_crystal_F_000 536
_exptl_crystal_size_max 0.20
_exptl_crystal_size_mid 0.18
_exptl_crystal_size_min 0.17
_refine_diff_density_max 0.196
_refine_diff_density_min -0.180
_refine_ls_extinction_method none
_refine_ls_goodness_of_fit_ref 1.053
_refine_ls_hydrogen_treatment constr
_refine_ls_matrix_type full
_refine_ls_number_parameters 343
_refine_ls_number_reflns 4755
_refine_ls_number_restraints 0
_refine_ls_restrained_S_all 1.053
_refine_ls_R_factor_all 0.1105
_refine_ls_R_factor_gt 0.0539
_refine_ls_shift/su_max 0.001
_refine_ls_shift/su_mean 0.000
_refine_ls_structure_factor_coef Fsqd
_refine_ls_weighting_details 'w=1/[\s^2^(Fo^2^)+(0.0314P)^2^+0.7359P] where P=(Fo^2^+2Fc^2^)/3'
_refine_ls_weighting_scheme calc
_refine_ls_wR_factor_gt 0.1034
_refine_ls_wR_factor_ref 0.1269
_reflns_number_gt 2713
_reflns_number_total 4755
_reflns_threshold_expression 'I > 2\s(I)'
_cod_data_source_file is5423sup1.cif
_cod_data_source_block I
_cod_database_code 2241342
_shelx_space_group_comment
;
The symmetry employed for this shelxl refinement is uniquely defined
by the following loop, which should always be used as a source of
symmetry information in preference to the above space-group names.
They are only intended as comments.
;
_shelx_estimated_absorpt_t_min 0.978
_shelx_estimated_absorpt_t_max 0.982

loop_
_space_group_symop_operation_xyz
'x, y, z'
'-x, -y, -z'

loop_
_atom_site_type_symbol
_atom_site_label
_atom_site_fract_x
_atom_site_fract_y
_atom_site_fract_z
_atom_site_U_iso_or_equiv
_atom_site_adp_type
_atom_site_calc_flag
_atom_site_occupancy
O O1 0.1987(3) 1.4653(3) 0.2962(2) 0.1211(11) Uani d 1
O O2 0.4178(3) 1.3760(3) 0.2866(2) 0.1112(10) Uani d 1
O O3 0.14804(16) 0.94691(18) 0.85885(14) 0.0536(5) Uani d 1
O O4 0.36223(17) 0.98269(19) 0.76845(16) 0.0623(6) Uani d 1
O O5 0.6977(2) 0.6060(2) 1.24825(17) 0.0808(7) Uani d 1
O O6 0.9181(3) 0.5613(3) 1.1749(2) 0.1056(9) Uani d 1
O O7 0.64969(17) 1.0924(2) 0.67313(15) 0.0636(6) Uani d 1
O O8 0.86028(16) 1.01542(18) 0.73187(14) 0.0503(5) Uani d 1
N N1 0.2949(3) 1.3872(3) 0.3303(2) 0.0700(7) Uani d 1
N N2 0.15095(19) 1.0939(2) 0.72024(16) 0.0459(6) Uani d 1
H H2 0.0601 1.1063 0.7436 0.055 Uiso calc 1
N N3 0.7953(3) 0.6162(2) 1.1734(2) 0.0624(7) Uani d 1
N N4 0.6566(2) 0.9385(2) 0.80607(17) 0.0538(6) Uani d 1
H H4 0.5708 0.9423 0.7947 0.065 Uiso calc 1
C C1 0.3347(2) 1.1489(3) 0.5694(2) 0.0488(7) Uani d 1
H H1 0.4065 1.0882 0.5980 0.059 Uiso calc 1
C C2 0.3674(3) 1.2201(3) 0.4728(2) 0.0525(7) Uani d 1
H H2A 0.4612 1.2078 0.4353 0.063 Uiso calc 1
C C3 0.2609(3) 1.3093(3) 0.4319(2) 0.0471(7) Uani d 1
C C4 0.1224(3) 1.3294(3) 0.4854(2) 0.0528(7) Uani d 1
H H4A 0.0513 1.3904 0.4565 0.063 Uiso calc 1
C C5 0.0896(3) 1.2587(3) 0.5818(2) 0.0496(7) Uani d 1
H H5 -0.0044 1.2722 0.6189 0.060 Uiso calc 1
C C6 0.1948(2) 1.1675(2) 0.62459(19) 0.0391(6) Uani d 1
C C7 0.2340(3) 1.0057(3) 0.7803(2) 0.0439(6) Uani d 1
C C8 0.2096(2) 0.8366(3) 0.9213(2) 0.0413(6) Uani d 1
C C9 0.1760(3) 0.8419(3) 1.0324(2) 0.0519(7) Uani d 1
H H9 0.1232 0.9194 1.0641 0.062 Uiso calc 1
C C10 0.2220(3) 0.7299(3) 1.0962(2) 0.0597(8) Uani d 1
H H10 0.1989 0.7312 1.1719 0.072 Uiso calc 1
C C11 0.3018(3) 0.6165(3) 1.0489(2) 0.0613(8) Uani d 1
H H11 0.3318 0.5408 1.0922 0.074 Uiso calc 1
C C12 0.3366(3) 0.6156(3) 0.9380(2) 0.0588(8) Uani d 1
H H12 0.3931 0.5395 0.9061 0.071 Uiso calc 1
C C13 0.2898(3) 0.7250(3) 0.8724(2) 0.0499(7) Uani d 1
H H13 0.3121 0.7233 0.7968 0.060 Uiso calc 1
C C14 0.5899(2) 0.8313(3) 0.9790(2) 0.0491(7) Uani d 1
H H14 0.4949 0.8680 0.9737 0.059 Uiso calc 1
C C15 0.6218(3) 0.7541(3) 1.0701(2) 0.0509(7) Uani d 1
H H15 0.5492 0.7392 1.1273 0.061 Uiso calc 1
C C16 0.7617(3) 0.6991(3) 1.0757(2) 0.0472(7) Uani d 1
C C17 0.8703(3) 0.7182(3) 0.9922(2) 0.0574(8) Uani d 1
H H17 0.9647 0.6782 0.9970 0.069 Uiso calc 1
C C18 0.8386(3) 0.7970(3) 0.9014(2) 0.0586(8) Uani d 1
H H18 0.9117 0.8111 0.8444 0.070 Uiso calc 1
C C19 0.6979(2) 0.8553(3) 0.8949(2) 0.0438(6) Uani d 1
C C20 0.7362(3) 1.0130(3) 0.7368(2) 0.0459(7) Uani d 1
C C21 0.7079(2) 1.1696(3) 0.5852(2) 0.0446(7) Uani d 1
C C22 0.6464(3) 1.3018(3) 0.5788(2) 0.0579(8) Uani d 1
H H22 0.5761 1.3390 0.6350 0.070 Uiso calc 1
C C23 0.6904(3) 1.3792(3) 0.4876(3) 0.0634(8) Uani d 1
H H23 0.6487 1.4693 0.4817 0.076 Uiso calc 1
C C24 0.7946(3) 1.3247(3) 0.4059(2) 0.0636(8) Uani d 1
H H24 0.8240 1.3774 0.3445 0.076 Uiso calc 1
C C25 0.8553(3) 1.1925(3) 0.4147(2) 0.0611(8) Uani d 1
H H25 0.9269 1.1554 0.3593 0.073 Uiso calc 1
C C26 0.8121(3) 1.1135(3) 0.5045(2) 0.0523(7) Uani d 1
H H26 0.8533 1.0232 0.5101 0.063 Uiso calc 1

loop_
_atom_site_aniso_label
_atom_site_aniso_U_11
_atom_site_aniso_U_22
_atom_site_aniso_U_33
_atom_site_aniso_U_12
_atom_site_aniso_U_13
_atom_site_aniso_U_23
O1 0.0914(18) 0.159(3) 0.0944(19) -0.0135(17) -0.0231(15) 0.0760(19)
O2 0.0793(17) 0.134(2) 0.0881(18) -0.0056(15) 0.0246(14) 0.0447(16)
O3 0.0328(9) 0.0660(13) 0.0531(11) -0.0047(8) -0.0035(8) 0.0224(10)
O4 0.0300(10) 0.0772(14) 0.0786(14) -0.0164(9) -0.0170(8) 0.0295(11)
O5 0.0936(16) 0.0871(17) 0.0543(13) -0.0163(13) -0.0073(12) 0.0208(12)
O6 0.0705(16) 0.129(2) 0.108(2) -0.0078(14) -0.0356(14) 0.0576(17)
O7 0.0348(9) 0.0821(14) 0.0709(13) -0.0169(9) -0.0156(9) 0.0368(11)
O8 0.0310(10) 0.0694(13) 0.0513(11) -0.0153(8) -0.0097(7) 0.0104(9)
N1 0.0719(18) 0.081(2) 0.0531(16) -0.0175(15) -0.0082(14) 0.0196(14)
N2 0.0286(10) 0.0535(14) 0.0510(13) -0.0052(9) -0.0061(9) 0.0132(11)
N3 0.0702(17) 0.0595(17) 0.0613(17) -0.0180(13) -0.0243(14) 0.0153(13)
N4 0.0299(11) 0.0725(16) 0.0599(14) -0.0180(10) -0.0155(10) 0.0251(12)
C1 0.0329(13) 0.0548(17) 0.0563(17) -0.0070(11) -0.0096(11) 0.0102(14)
C2 0.0391(14) 0.0621(19) 0.0530(17) -0.0124(13) -0.0011(12) 0.0062(15)
C3 0.0491(15) 0.0500(17) 0.0435(15) -0.0159(12) -0.0096(12) 0.0084(13)
C4 0.0469(15) 0.0531(17) 0.0579(18) -0.0072(12) -0.0186(13) 0.0139(14)
C5 0.0351(13) 0.0547(17) 0.0549(17) -0.0056(12) -0.0071(12) 0.0097(14)
C6 0.0344(13) 0.0403(15) 0.0443(14) -0.0118(10) -0.0099(10) 0.0051(12)
C7 0.0365(15) 0.0479(16) 0.0472(16) -0.0110(11) -0.0080(11) 0.0063(13)
C8 0.0290(12) 0.0490(16) 0.0443(15) -0.0095(11) -0.0080(10) 0.0126(13)
C9 0.0414(14) 0.0629(19) 0.0455(16) -0.0051(12) -0.0014(12) 0.0031(14)
C10 0.0542(17) 0.079(2) 0.0406(16) -0.0099(16) -0.0061(13) 0.0144(16)
C11 0.0563(17) 0.058(2) 0.064(2) -0.0100(15) -0.0107(14) 0.0228(16)
C12 0.0589(17) 0.0484(18) 0.065(2) -0.0080(13) -0.0074(14) 0.0034(15)
C13 0.0479(15) 0.0591(19) 0.0429(15) -0.0130(13) -0.0076(12) 0.0018(14)
C14 0.0332(13) 0.0536(17) 0.0589(17) -0.0096(11) -0.0090(12) 0.0099(14)
C15 0.0448(15) 0.0521(17) 0.0533(17) -0.0117(12) -0.0043(12) 0.0071(14)
C16 0.0521(16) 0.0434(16) 0.0503(16) -0.0153(12) -0.0187(12) 0.0105(13)
C17 0.0390(14) 0.0611(19) 0.072(2) -0.0110(13) -0.0189(13) 0.0191(16)
C18 0.0343(14) 0.075(2) 0.0627(18) -0.0133(13) -0.0083(12) 0.0220(16)
C19 0.0365(13) 0.0477(16) 0.0500(16) -0.0154(11) -0.0136(11) 0.0111(13)
C20 0.0339(14) 0.0576(18) 0.0459(15) -0.0101(12) -0.0106(11) 0.0087(13)
C21 0.0347(13) 0.0532(17) 0.0479(16) -0.0141(12) -0.0143(11) 0.0143(13)
C22 0.0448(15) 0.063(2) 0.0610(19) -0.0023(14) -0.0077(13) 0.0014(16)
C23 0.0658(19) 0.0501(19) 0.078(2) -0.0123(15) -0.0277(17) 0.0120(17)
C24 0.0667(19) 0.074(2) 0.0555(19) -0.0270(17) -0.0215(16) 0.0217(17)
C25 0.0630(18) 0.078(2) 0.0417(17) -0.0143(16) -0.0068(13) -0.0018(16)
C26 0.0522(16) 0.0511(17) 0.0557(18) -0.0097(13) -0.0163(13) 0.0006(14)

loop_
_atom_type_symbol
_atom_type_description
_atom_type_scat_dispersion_real
_atom_type_scat_dispersion_imag
_atom_type_scat_source
C C 0.0033 0.0016 'International Tables Vol C Tables 4.2.6.8 and 6.1.1.4'
H H 0.0000 0.0000 'International Tables Vol C Tables 4.2.6.8 and 6.1.1.4'
N N 0.0061 0.0033 'International Tables Vol C Tables 4.2.6.8 and 6.1.1.4'
O O 0.0106 0.0060 'International Tables Vol C Tables 4.2.6.8 and 6.1.1.4'

loop_
_geom_angle_atom_site_label_1
_geom_angle_atom_site_label_2
_geom_angle_atom_site_label_3
_geom_angle
C7 O3 C8 118.89(17)
C20 O7 C21 120.14(18)
C7 N2 C6 127.80(19)
C7 N2 H2 116.1
C6 N2 H2 116.1
C5 C6 C1 119.4(2)
C5 C6 N2 117.0(2)
C1 C6 N2 123.6(2)
C20 N4 C19 127.1(2)
C20 N4 H4 116.4
C19 N4 H4 116.4
C14 C19 C18 119.6(2)
C14 C19 N4 116.9(2)
C18 C19 N4 123.4(2)
O8 C20 N4 127.9(2)
O8 C20 O7 124.1(2)
N4 C20 O7 108.0(2)
O4 C7 O3 124.7(2)
O4 C7 N2 127.0(2)
O3 C7 N2 108.37(19)
O2 N1 O1 122.7(3)
O2 N1 C3 118.9(3)
O1 N1 C3 118.4(3)
C2 C1 C6 119.9(2)
C2 C1 H1 120.0
C6 C1 H1 120.0
C13 C8 C9 122.0(2)
C13 C8 O3 120.8(2)
C9 C8 O3 117.0(2)
C26 C21 C22 121.6(2)
C26 C21 O7 121.5(2)
C22 C21 O7 116.7(2)
C3 C2 C1 119.4(2)
C3 C2 H2A 120.3
C1 C2 H2A 120.3
O6 N3 O5 123.6(3)
O6 N3 C16 118.3(3)
O5 N3 C16 118.1(2)
C4 C5 C6 120.6(2)
C4 C5 H5 119.7
C6 C5 H5 119.7
C15 C14 C19 120.5(2)
C15 C14 H14 119.7
C19 C14 H14 119.7
C8 C9 C10 118.6(3)
C8 C9 H9 120.7
C10 C9 H9 120.7
C16 C15 C14 119.0(2)
C16 C15 H15 120.5
C14 C15 H15 120.5
C8 C13 C12 118.3(3)
C8 C13 H13 120.9
C12 C13 H13 120.9
C11 C10 C9 120.4(3)
C11 C10 H10 119.8
C9 C10 H10 119.8
C3 C4 C5 119.2(2)
C3 C4 H4A 120.4
C5 C4 H4A 120.4
C16 C17 C18 119.4(2)
C16 C17 H17 120.3
C18 C17 H17 120.3
C15 C16 C17 121.7(2)
C15 C16 N3 118.8(2)
C17 C16 N3 119.5(2)
C4 C3 C2 121.5(2)
C4 C3 N1 118.7(2)
C2 C3 N1 119.9(2)
C21 C26 C25 118.8(3)
C21 C26 H26 120.6
C25 C26 H26 120.6
C24 C25 C26 120.7(3)
C24 C25 H25 119.6
C26 C25 H25 119.6
C17 C18 C19 119.8(2)
C17 C18 H18 120.1
C19 C18 H18 120.1
C21 C22 C23 118.7(3)
C21 C22 H22 120.6
C23 C22 H22 120.6
C11 C12 C13 121.2(3)
C11 C12 H12 119.4
C13 C12 H12 119.4
C12 C11 C10 119.5(3)
C12 C11 H11 120.2
C10 C11 H11 120.2
C24 C23 C22 120.6(3)
C24 C23 H23 119.7
C22 C23 H23 119.7
C25 C24 C23 119.6(3)
C25 C24 H24 120.2
C23 C24 H24 120.2

loop_
_geom_bond_atom_site_label_1
_geom_bond_atom_site_label_2
_geom_bond_distance
O3 C7 1.347(3)
O3 C8 1.402(3)
O8 C20 1.196(3)
O7 C20 1.354(3)
O7 C21 1.394(3)
N2 C7 1.348(3)
N2 C6 1.397(3)
N2 H2 0.8600
O4 C7 1.197(3)
C6 C5 1.380(3)
C6 C1 1.384(3)
N4 C20 1.341(3)
N4 C19 1.401(3)
N4 H4 0.8600
C19 C14 1.381(3)
C19 C18 1.381(3)
N1 O2 1.200(3)
N1 O1 1.208(3)
N1 C3 1.457(3)
C1 C2 1.370(3)
C1 H1 0.9300
C8 C13 1.367(3)
C8 C9 1.367(3)
C21 C26 1.361(4)
C21 C22 1.363(4)
O5 N3 1.213(3)
C2 C3 1.368(3)
C2 H2A 0.9300
N3 O6 1.206(3)
N3 C16 1.467(3)
C5 C4 1.365(3)
C5 H5 0.9300
C14 C15 1.368(3)
C14 H14 0.9300
C9 C10 1.377(4)
C9 H9 0.9300
C15 C16 1.365(3)
C15 H15 0.9300
C13 C12 1.373(4)
C13 H13 0.9300
C10 C11 1.372(4)
C10 H10 0.9300
C4 C3 1.365(3)
C4 H4A 0.9300
C17 C16 1.368(4)
C17 C18 1.373(3)
C17 H17 0.9300
C26 C25 1.373(4)
C26 H26 0.9300
C25 C24 1.363(4)
C25 H25 0.9300
C18 H18 0.9300
C22 C23 1.379(4)
C22 H22 0.9300
C12 C11 1.364(4)
C12 H12 0.9300
C11 H11 0.9300
C23 C24 1.364(4)
C23 H23 0.9300
C24 H24 0.9300

loop_
_geom_hbond_atom_site_label_D
_geom_hbond_atom_site_label_H
_geom_hbond_atom_site_label_A
_geom_hbond_site_symmetry_A
_geom_hbond_distance_DH
_geom_hbond_distance_HA
_geom_hbond_distance_DA
_geom_hbond_angle_DHA
N2 H2 O8 1_455 0.86 2.35 3.057(2) 140
N4 H4 O4 . 0.86 2.05 2.906(2) 171
C25 H25 O8 2_776 0.93 2.57 3.448(4) 158
C14 H14 Cg2 1_555 0.93 2.94 3.592(2) 128
C17 H17 Cg2 1_655 0.93 2.94 3.736(3) 144

loop_
_geom_torsion_atom_site_label_1
_geom_torsion_atom_site_label_2
_geom_torsion_atom_site_label_3
_geom_torsion_atom_site_label_4
_geom_torsion
C7 N2 C6 C5 -175.7(3)
C7 N2 C6 C1 7.5(4)
C20 N4 C19 C14 154.4(3)
C20 N4 C19 C18 -25.8(5)
C19 N4 C20 O8 6.2(5)
C19 N4 C20 O7 -171.3(3)
C21 O7 C20 O8 9.8(4)
C21 O7 C20 N4 -172.6(2)
C8 O3 C7 O4 -10.3(4)
C8 O3 C7 N2 170.2(2)
C6 N2 C7 O4 7.1(5)
C6 N2 C7 O3 -173.4(2)
C5 C6 C1 C2 -0.5(4)
N2 C6 C1 C2 176.3(3)
C7 O3 C8 C13 -57.6(3)
C7 O3 C8 C9 127.5(3)
C20 O7 C21 C26 56.3(4)
C20 O7 C21 C22 -129.3(3)
C6 C1 C2 C3 0.1(4)
C1 C6 C5 C4 0.5(4)
N2 C6 C5 C4 -176.5(3)
C18 C19 C14 C15 2.1(4)
N4 C19 C14 C15 -178.2(3)
C13 C8 C9 C10 -1.7(4)
O3 C8 C9 C10 173.2(2)
C19 C14 C15 C16 -1.1(4)
C9 C8 C13 C12 0.5(4)
O3 C8 C13 C12 -174.2(2)
C8 C9 C10 C11 1.2(4)
C6 C5 C4 C3 -0.3(4)
C14 C15 C16 C17 -0.7(4)
C14 C15 C16 N3 -180.0(3)
C18 C17 C16 C15 1.4(5)
C18 C17 C16 N3 -179.3(3)
O6 N3 C16 C15 175.5(3)
O5 N3 C16 C15 -4.1(4)
O6 N3 C16 C17 -3.8(4)
O5 N3 C16 C17 176.6(3)
C5 C4 C3 C2 -0.1(4)
C5 C4 C3 N1 -178.8(3)
C1 C2 C3 C4 0.1(4)
C1 C2 C3 N1 178.9(3)
O2 N1 C3 C4 175.4(3)
O1 N1 C3 C4 -1.0(5)
O2 N1 C3 C2 -3.4(5)
O1 N1 C3 C2 -179.8(3)
C22 C21 C26 C25 -0.3(4)
O7 C21 C26 C25 173.8(2)
C21 C26 C25 C24 -0.4(4)
C16 C17 C18 C19 -0.4(5)
C14 C19 C18 C17 -1.3(5)
N4 C19 C18 C17 179.0(3)
C26 C21 C22 C23 0.7(4)
O7 C21 C22 C23 -173.6(2)
C8 C13 C12 C11 1.3(4)
C13 C12 C11 C10 -1.8(5)
C9 C10 C11 C12 0.5(5)
C21 C22 C23 C24 -0.6(5)
C26 C25 C24 C23 0.6(5)
C22 C23 C24 C25 -0.1(5)

_cod_database_fobs_code 2241342
